data_9009989
loop_
_publ_author_name
'Alberti, A.'
'Cruciani, G.'
'Galli, E.'
'Merlino, S.'
'Millini, R.'
'Quartieri, S.'
'Vezzalini, G.'
'Zanardi, S.'

_publ_section_title
;
 Crystal structure of tetragonal and monoclinic polytypes of tschernichite,
 the natural counterpart of synthetic zeolite beta
 Sample: large crystal, monoclinic
;
_journal_name_full 'Journal of Physical Chemistry B'
_journal_page_first 10277
_journal_page_last 10284
_journal_paper_doi 10.1021/jp021222h
_journal_volume 106
_journal_year 2002
_chemical_compound_source 'Mt. Adamson, Northern Victoria Land, Antarctica'
_chemical_formula_sum 'Al2.165 Ca0.592 H20 K0.023 Mg0.023 Na0.09 O20.64 Si5.835'
_chemical_name_mineral Tschernichite
_space_group_IT_number 15
_symmetry_space_group_name_Hall '-C 2yc'
_symmetry_space_group_name_H-M 'C 1 2/c 1'
_cell_angle_alpha 90
_cell_angle_beta 114.31
_cell_angle_gamma 90
_cell_formula_units_Z 8
_cell_length_a 17.983
_cell_length_b 17.966
_cell_length_c 14.625
_cell_volume 4306.116
_database_code_amcsd 0013153
_exptl_crystal_density_diffrn 1.851
_cod_original_formula_sum 'Na.09 K.023 Mg.023 Ca.592 (Si5.835 Al2.165) O20.64 H20'
_cod_database_code 9009989

loop_
_space_group_symop_operation_xyz
x,y,z
1/2+x,1/2+y,z
x,-y,1/2+z
1/2+x,1/2-y,1/2+z
-x,y,1/2-z
1/2-x,1/2+y,1/2-z
-x,-y,-z
1/2-x,1/2-y,-z

loop_
_atom_site_label
_atom_site_fract_x
_atom_site_fract_y
_atom_site_fract_z
_atom_site_occupancy
_atom_site_U_iso_or_equiv
_atom_site_type_symbol
_atom_site_attached_hydrogens
Na1 0.14380 0.35760 0.00050 0.09000 0.03900 Na 0
K1 0.14380 0.35760 0.00050 0.02300 0.03900 K 0
Mg1 0.14380 0.35760 0.00050 0.02300 0.03900 Mg 0
Ca1 0.14380 0.35760 0.00050 0.44000 0.03900 Ca 0
Ca2 0.30500 0.52100 -0.00400 0.07300 0.03000 Ca 0
Ca3 0.47400 0.69600 0.00400 0.07900 0.03000 Ca 0
Si1 0.17080 0.83340 0.88800 0.68000 0.01400 Si 0
Al1 0.17080 0.83340 0.88800 0.32000 0.01400 Al 0
Si2 0.20700 0.54370 0.11450 0.79000 0.01700 Si 0
Al2 0.20700 0.54370 0.11450 0.21000 0.01700 Al 0
Si3 0.19240 0.41850 0.25120 0.73000 0.01600 Si 0
Al3 0.19240 0.41850 0.25120 0.27000 0.01600 Al 0
Si4 0.39400 0.01860 0.61360 0.68000 0.01800 Si 0
Al4 0.39400 0.01860 0.61360 0.32000 0.01800 Al 0
Si5 0.52010 0.14500 0.61400 0.73000 0.01800 Si 0
Al5 0.52010 0.14500 0.61400 0.27000 0.01800 Al 0
Si6 0.50000 0.27430 0.75000 0.78000 0.01400 Si 0
Al6 0.50000 0.27430 0.75000 0.22000 0.01400 Al 0
Si7 0.29710 0.29260 0.38920 0.75000 0.01400 Si 0
Al7 0.29710 0.29260 0.38920 0.25000 0.01400 Al 0
Si8 0.41930 0.16930 0.38620 0.74000 0.01600 Si 0
Al8 0.41930 0.16930 0.38620 0.26000 0.01600 Al 0
Si9 0.50000 0.11160 0.25000 0.69000 0.01600 Si 0
Al9 0.50000 0.11160 0.25000 0.31000 0.01600 Al 0
O1 0.20770 0.91630 0.87530 1.00000 0.03200 O 0
O2 0.57840 0.33060 0.80140 1.00000 0.03400 O 0
O3 0.22460 0.76520 0.87380 1.00000 0.03300 O 0
O4 0.66810 0.33290 0.99960 1.00000 0.02700 O 0
O5 0.23370 0.48270 0.20400 1.00000 0.03200 O 0
O6 0.14510 0.60240 0.13240 1.00000 0.03900 O 0
O7 0.16500 0.50160 0.00760 1.00000 0.02600 O 0
O8 0.16720 0.45540 0.33590 1.00000 0.03900 O 0
O9 0.26550 0.35630 0.30290 1.00000 0.04100 O 0
O10 0.11530 0.38250 0.15920 1.00000 0.03700 O 0
O11 0.46290 0.08050 0.62520 1.00000 0.04700 O 0
O12 0.06370 0.56210 0.34190 1.00000 0.04500 O 0
O13 0.51060 0.22450 0.66390 1.00000 0.04100 O 0
O14 0.49870 0.16230 0.49440 1.00000 0.01800 O 0
O15 0.37480 0.25130 0.37790 1.00000 0.03200 O 0
O16 0.45060 0.16890 0.29590 1.00000 0.03000 O 0
Wat1 0.15600 0.22400 -0.11400 0.58000 0.12000 O 2
Wat2 0.11800 0.25400 -0.11100 0.45000 0.09000 O 2
Wat3 0.28600 0.34700 0.11700 0.41000 0.07000 O 2
Wat4 0.24200 0.37800 -0.10800 0.62000 0.11000 O 2
Wat5 0.39600 0.42700 0.12600 0.17000 0.18000 O 2
Wat6 0.47800 0.64100 -0.16500 0.26000 0.09000 O 2
Wat7 0.01300 0.14000 0.02500 0.56000 0.14000 O 2
Wat8 0.01100 0.02100 -0.01900 0.40000 0.04000 O 2
Wat9 0.14500 0.01100 0.00700 0.61000 0.14000 O 2
Wat10 0.09100 0.01100 0.19400 0.58000 0.14000 O 2

loop_
_cod_changelog_entry_id
_cod_changelog_entry_author
_cod_changelog_entry_date
_cod_changelog_entry_text
1
;cod-tools version 3.8.0
Id: cif_guess_AMCSD_atom_types 9581 2023-05-17 12:35:41Z saulius
;
2023-05-18T11:40:39+03:00
;Derived atom types and hydrogen counts
from atom names that follow the AMCSD naming convention
(Wat == water, O-H == hydroxyl).
;

loop_
_cod_related_entry_id
_cod_related_entry_database
_cod_related_entry_code
1 AMCSD 0013153
